data_4333296
loop_
_publ_author_name
'Nemykin, Victor N.'
'Makarova, Elena A.'
'Grosland, Jeffrey O.'
'Hadt, Ryan G.'
'Koposov, Alexey Y.'

_publ_section_title
;
 Preparation, characterization, molecular and electronic structures,
 TDDFT, and TDDFT/PCM study of the solvatochromism in
 cyanovinylferrocenes.
;
_journal_issue 23
_journal_name_full 'Inorganic chemistry'
_journal_page_first 9591
_journal_page_last 9601
_journal_paper_doi 10.1021/ic700558v
_journal_volume 46
_journal_year 2007
_chemical_absolute_configuration ad
_chemical_formula_moiety 'C13 H10 Fe1 I1 N1'
_chemical_formula_sum 'C13 H10 Fe I N'
_chemical_formula_weight 362.98
_space_group_IT_number 19
_symmetry_cell_setting orthorhombic
_symmetry_space_group_name_Hall 'P 2ac 2ab'
_symmetry_space_group_name_H-M 'P 21 21 21'
_atom_sites_solution_hydrogens geom
_atom_sites_solution_primary direct
_audit_creation_date 06-04-29
_audit_creation_method CRYSTALS_ver_12.51
_cell_angle_alpha 90
_cell_angle_beta 90
_cell_angle_gamma 90
_cell_formula_units_Z 4
_cell_length_a 6.0283(12)
_cell_length_b 9.938(2)
_cell_length_c 20.078(4)
_cell_measurement_reflns_used 25
_cell_measurement_temperature 293
_cell_measurement_theta_max 18
_cell_measurement_theta_min 15
_cell_volume 1202.9(4)
_computing_cell_refinement 'Win AFC'
_computing_data_collection 'Win AFC'
_computing_data_reduction 'TeXsan 10.3b'
_computing_molecular_graphics 'CAMERON (Watkin et al., 1996)'
_computing_publication_material 'CRYSTALS (Betteridge et al., 2003)'
_computing_structure_refinement 'CRYSTALS (Betteridge et al., 2003)'
_computing_structure_solution 'SIR92 (Altomare et al., 1994)'
_diffrn_ambient_temperature 293
_diffrn_measured_fraction_theta_full 1.000
_diffrn_measured_fraction_theta_max 1.000
_diffrn_measurement_device_type 'Rigaku AFC-7R'
_diffrn_measurement_method \w/2\q
_diffrn_radiation_monochromator graphite
_diffrn_radiation_type 'Mo K\a'
_diffrn_radiation_wavelength 0.71073
_diffrn_reflns_av_R_equivalents 0.000
_diffrn_reflns_limit_h_max 7
_diffrn_reflns_limit_h_min 0
_diffrn_reflns_limit_k_max 12
_diffrn_reflns_limit_k_min 0
_diffrn_reflns_limit_l_max 26
_diffrn_reflns_limit_l_min 0
_diffrn_reflns_number 1638
_diffrn_reflns_theta_full 27.495
_diffrn_reflns_theta_max 27.495
_diffrn_reflns_theta_min 2.029
_diffrn_standards_decay_% 0.00
_diffrn_standards_interval_count 150
_diffrn_standards_number 3
_exptl_absorpt_coefficient_mu 3.789
_exptl_absorpt_correction_T_max 0.77
_exptl_absorpt_correction_T_min 0.38
_exptl_absorpt_correction_type psi-scan
_exptl_absorpt_process_details
; 
 Azimutal absorption correction (North et al., 1968) 
;
_exptl_crystal_colour red
_exptl_crystal_density_diffrn 2.004
_exptl_crystal_description plate
_exptl_crystal_F_000 696
_exptl_crystal_size_max 0.58
_exptl_crystal_size_mid 0.22
_exptl_crystal_size_min 0.07
_refine_diff_density_max 0.87
_refine_diff_density_min -0.59
_refine_ls_abs_structure_details 'Flack, 258 Friedel-pairs'
_refine_ls_abs_structure_Flack 0.00(7)
_refine_ls_extinction_coef 190(10)
_refine_ls_extinction_method 'Larson 1970 Crystallographic Computing eq 22'
_refine_ls_goodness_of_fit_ref 0.9984
_refine_ls_hydrogen_treatment constr
_refine_ls_matrix_type full
_refine_ls_number_parameters 147
_refine_ls_number_reflns 1358
_refine_ls_number_restraints 0
_refine_ls_R_factor_all 0.0432
_refine_ls_R_factor_gt 0.0329
_refine_ls_shift/su_max 0.000893
_refine_ls_structure_factor_coef Fsqd
_refine_ls_weighting_details
;
 p=(max(Fo^2^,0) + 2Fc^2^)/3 
 Method = SHELXL 97 (Sheldrick, 1997) 
 w=1/[sigma^2^(F^2^) + 0.04 + 0.99p] 
;
_refine_ls_weighting_scheme calc
_refine_ls_wR_factor_all 0.0767
_refine_ls_wR_factor_gt 0.0714
_refine_ls_wR_factor_ref 0.0714
_reflns_limit_h_max 7
_reflns_limit_h_min 0
_reflns_limit_k_max 12
_reflns_limit_k_min 0
_reflns_limit_l_max 26
_reflns_limit_l_min 0
_reflns_number_gt 1358
_reflns_number_total 1616
_reflns_threshold_expression I>3.00u(I)
_oxford_diffrn_Wilson_B_factor 3.91
_oxford_diffrn_Wilson_scale 4.42
_oxford_refine_ls_scale 0.5167(15)
_oxford_structure_analysis_title 'standard in P2(1)2(1)2(1)'
_cod_data_source_file ic700558vsup1.cif
_cod_data_source_block CRYSTALS_cif
_cod_depositor_comments
;
The following automatic conversions were performed:

'_symmetry_cell_setting' value 'Orthorhombic' changed to
'orthorhombic' according to
/home/saulius/struct/CIF-dictionaries/cif_core.dic dictionary named
'cif_core.dic' version 2.4.2 from 2011-04-26.

Automatic conversion script
Id: cif_fix_values 1891 2012-01-12 08:04:46Z andrius 

 Adding full bibliography for 4333296--4333298.cif.
;
_cod_original_cell_volume 1202.8(4)
_cod_original_sg_symbol_H-M 'P 21 21 21 '
_cod_original_formula_sum 'C13 H10 Fe1 I1 N1'
_cod_database_code 4333296

loop_
_symmetry_equiv_pos_as_xyz
x,y,z
x+1/2,-y+1/2,-z
-x,y+1/2,-z+1/2
-x+1/2,-y,z+1/2

loop_
_atom_site_label
_atom_site_type_symbol
_atom_site_fract_x
_atom_site_fract_y
_atom_site_fract_z
_atom_site_U_iso_or_equiv
_atom_site_occupancy
_atom_site_adp_type
_atom_site_refinement_flags_posn
Fe1 Fe -0.5679(2) 0.07601(8) -0.34898(4) 0.0435 1.0000 Uani .
C2 C -0.6634(12) 0.1163(6) -0.4442(3) 0.0436 1.0000 Uani .
C3 C -0.8359(15) 0.1493(8) -0.3983(4) 0.0589 1.0000 Uani .
C4 C -0.749(2) 0.2482(8) -0.3533(5) 0.0742 1.0000 Uani .
C5 C -0.528(2) 0.2757(8) -0.3715(4) 0.0820 1.0000 Uani .
C6 C -0.4695(16) 0.1952(7) -0.4271(3) 0.0580 1.0000 Uani .
C7 C -0.545(2) -0.1264(8) -0.3315(4) 0.0734 1.0000 Uani .
C8 C -0.6771(16) -0.0628(10) -0.2824(5) 0.0763 1.0000 Uani .
C9 C -0.540(2) 0.0315(9) -0.2505(4) 0.0751 1.0000 Uani .
C10 C -0.3335(18) 0.0293(10) -0.2792(4) 0.0723 1.0000 Uani .
C11 C -0.3358(17) -0.0690(9) -0.3287(4) 0.0671 1.0000 Uani .
C12 C -0.6704(10) 0.0233(6) -0.5001(3) 0.0410 1.0000 Uani .
C13 C -0.5183(13) 0.0221(7) -0.5482(3) 0.0484 1.0000 Uani .
C14 C -0.5178(14) -0.0686(8) -0.6045(4) 0.0565 1.0000 Uani .
N15 N -0.5087(14) -0.1372(8) -0.6491(3) 0.0767 1.0000 Uani .
I16 I -0.93473(8) -0.11369(5) -0.50341(2) 0.0577 1.0000 Uani .
H31 H -0.9856 0.1113 -0.3978 0.0586 1.0000 Uiso R
H71 H -0.5928 -0.1987 -0.3616 0.1004 1.0000 Uiso R
H81 H -0.8298 -0.0845 -0.2711 0.0839 1.0000 Uiso R
H91 H -0.5877 0.0904 -0.2141 0.1003 1.0000 Uiso R
H101 H -0.2065 0.0851 -0.2668 0.0776 1.0000 Uiso R
H111 H -0.2095 -0.0921 -0.3571 0.0792 1.0000 Uiso R
H131 H -0.3975 0.0866 -0.5451 0.0573 1.0000 Uiso R
H61 H -0.3247 0.1921 -0.4490 0.0924 1.0000 Uiso R
H51 H -0.4282 0.3381 -0.3486 0.1237 1.0000 Uiso R
H41 H -0.8288 0.2895 -0.3166 0.0773 1.0000 Uiso R

loop_
_atom_site_aniso_label
_atom_site_aniso_U_11
_atom_site_aniso_U_22
_atom_site_aniso_U_33
_atom_site_aniso_U_23
_atom_site_aniso_U_13
_atom_site_aniso_U_12
Fe1 0.0565(5) 0.0386(4) 0.0354(4) 0.0033(4) -0.0061(5) 0.0031(5)
C2 0.053(4) 0.037(3) 0.042(3) 0.010(3) -0.007(3) 0.006(3)
C3 0.070(5) 0.052(4) 0.054(4) 0.006(3) -0.005(4) 0.022(4)
C4 0.118(9) 0.054(4) 0.051(4) -0.010(4) -0.012(6) 0.034(6)
C5 0.143(12) 0.045(4) 0.058(5) 0.006(3) -0.028(6) -0.008(6)
C6 0.074(6) 0.050(4) 0.050(4) 0.013(3) -0.011(4) -0.018(4)
C7 0.121(8) 0.039(4) 0.059(5) 0.009(3) -0.032(6) 0.004(6)
C8 0.055(5) 0.087(6) 0.087(6) 0.051(5) 0.007(5) -0.002(5)
C9 0.123(9) 0.066(5) 0.036(3) 0.014(3) 0.005(5) 0.009(6)
C10 0.075(6) 0.085(6) 0.057(5) 0.028(5) -0.022(5) -0.015(5)
C11 0.076(6) 0.069(5) 0.057(5) 0.013(4) 0.007(4) 0.033(5)
C12 0.037(3) 0.046(3) 0.040(3) 0.018(3) -0.006(4) -0.005(3)
C13 0.050(4) 0.049(3) 0.046(3) 0.011(3) -0.002(3) -0.001(3)
C14 0.063(5) 0.061(4) 0.045(4) 0.010(3) 0.006(4) 0.006(4)
N15 0.098(6) 0.080(5) 0.051(3) -0.003(4) 0.009(4) 0.002(5)
I16 0.0506(3) 0.0609(3) 0.0615(3) -0.0037(2) 0.0006(3) -0.0156(2)

loop_
_atom_type_symbol
_atom_type_scat_dispersion_real
_atom_type_scat_dispersion_imag
_atom_type_scat_Cromer_Mann_a1
_atom_type_scat_Cromer_Mann_b1
_atom_type_scat_Cromer_Mann_a2
_atom_type_scat_Cromer_Mann_b2
_atom_type_scat_Cromer_Mann_a3
_atom_type_scat_Cromer_Mann_b3
_atom_type_scat_Cromer_Mann_a4
_atom_type_scat_Cromer_Mann_b4
_atom_type_scat_Cromer_Mann_c
_atom_type_scat_source
C 0.0033 0.0016 2.3100 20.8439 1.0200 10.2075 1.5886 0.5687 0.8650 51.6512 0.2156 'International Tables Vol C 4.2.6.8 and 6.1.1.4'
H 0.0000 0.0000 0.4930 10.5109 0.3229 26.1257 0.1402 3.1424 0.0408 57.7998 0.0030 'International Tables Vol C 4.2.6.8 and 6.1.1.4'
N 0.0061 0.0033 12.2126 0.0057 3.1322 9.8933 2.0125 28.9975 1.1663 0.5826 -11.5290 'International Tables Vol C 4.2.6.8 and 6.1.1.4'
Fe 0.3463 0.8444 11.7695 4.7611 7.3573 0.3072 3.5222 15.3535 2.3045 76.8805 1.0369 'International Tables Vol C 4.2.6.8 and 6.1.1.4'
I -0.4742 1.8119 20.1472 4.3470 18.9949 0.3814 7.5138 27.7660 2.2735 66.8776 4.0712 'International Tables Vol C 4.2.6.8 and 6.1.1.4'

loop_
_geom_angle_atom_site_label_1
_geom_angle_atom_site_label_2
_geom_angle_atom_site_label_3
_geom_angle
_geom_angle_publ_flag
C2 Fe1 C3 41.1(3) yes
C2 Fe1 C4 69.1(3) yes
C3 Fe1 C4 41.4(3) yes
C2 Fe1 C5 68.6(3) yes
C3 Fe1 C5 68.8(4) yes
C4 Fe1 C5 40.3(5) yes
C2 Fe1 C6 41.5(3) yes
C3 Fe1 C6 69.5(4) yes
C4 Fe1 C6 68.7(4) yes
C5 Fe1 C6 40.5(3) yes
C2 Fe1 C7 111.9(3) yes
C3 Fe1 C7 119.4(4) yes
C4 Fe1 C7 150.6(5) yes
C5 Fe1 C7 169.0(6) yes
C6 Fe1 C7 132.7(4) yes
C2 Fe1 C8 131.3(4) yes
C3 Fe1 C8 107.9(4) yes
C4 Fe1 C8 115.2(5) yes
C5 Fe1 C8 147.2(4) yes
C6 Fe1 C8 171.3(4) yes
C2 Fe1 C9 168.2(4) yes
C3 Fe1 C9 128.1(4) yes
C4 Fe1 C9 105.6(4) yes
C5 Fe1 C9 114.6(4) yes
C6 Fe1 C9 147.7(4) yes
C2 Fe1 C10 152.1(4) yes
C3 Fe1 C10 165.1(4) yes
C4 Fe1 C10 126.3(4) yes
C5 Fe1 C10 106.9(4) yes
C6 Fe1 C10 117.1(4) yes
C2 Fe1 C11 121.2(3) yes
C3 Fe1 C11 153.2(4) yes
C4 Fe1 C11 165.4(4) yes
C5 Fe1 C11 130.2(5) yes
C6 Fe1 C11 111.1(4) yes
C7 Fe1 C8 40.7(4) yes
C7 Fe1 C9 67.3(3) yes
C8 Fe1 C9 40.4(4) yes
C7 Fe1 C10 67.2(4) yes
C8 Fe1 C10 67.6(4) yes
C9 Fe1 C10 39.4(4) yes
C7 Fe1 C11 39.5(4) yes
C8 Fe1 C11 67.2(4) yes
C9 Fe1 C11 66.3(4) yes
C10 Fe1 C11 39.8(4) yes
Fe1 C2 C3 69.2(4) yes
Fe1 C2 C6 69.9(4) yes
C3 C2 C6 108.1(6) yes
Fe1 C2 C12 127.4(4) yes
C3 C2 C12 128.5(7) yes
C6 C2 C12 123.4(6) yes
C2 C3 Fe1 69.7(4) yes
C2 C3 C4 107.4(9) yes
Fe1 C3 C4 69.4(5) yes
C2 C3 H31 126.174 no
Fe1 C3 H31 126.243 no
C4 C3 H31 126.475 no
C3 C4 Fe1 69.3(4) yes
C3 C4 C5 108.3(8) yes
Fe1 C4 C5 70.5(5) yes
C3 C4 H41 125.973 no
Fe1 C4 H41 126.240 no
C5 C4 H41 125.697 no
C4 C5 Fe1 69.2(5) yes
C4 C5 C6 109.4(8) yes
Fe1 C5 C6 69.9(4) yes
C4 C5 H51 125.779 no
Fe1 C5 H51 125.518 no
C6 C5 H51 124.802 no
C2 C6 C5 106.8(8) yes
C2 C6 Fe1 68.7(4) yes
C5 C6 Fe1 69.6(4) yes
C2 C6 H61 126.697 no
C5 C6 H61 126.463 no
Fe1 C6 H61 125.666 no
Fe1 C7 C8 69.1(5) yes
Fe1 C7 C11 70.3(5) yes
C8 C7 C11 107.4(8) yes
Fe1 C7 H71 126.334 no
C8 C7 H71 126.078 no
C11 C7 H71 126.471 no
C7 C8 Fe1 70.3(5) yes
C7 C8 C9 106.6(9) yes
Fe1 C8 C9 69.9(5) yes
C7 C8 H81 126.563 no
Fe1 C8 H81 127.653 no
C9 C8 H81 126.755 no
C8 C9 Fe1 69.7(5) yes
C8 C9 C10 109.4(9) yes
Fe1 C9 C10 70.7(4) yes
C8 C9 H91 124.729 no
Fe1 C9 H91 124.879 no
C10 C9 H91 125.871 no
Fe1 C10 C9 69.9(5) yes
Fe1 C10 C11 70.3(5) yes
C9 C10 C11 107.5(9) yes
Fe1 C10 H101 125.975 no
C9 C10 H101 126.561 no
C11 C10 H101 125.942 no
C10 C11 Fe1 69.9(5) yes
C10 C11 C7 109.1(8) yes
Fe1 C11 C7 70.1(5) yes
C10 C11 H111 124.899 no
Fe1 C11 H111 125.478 no
C7 C11 H111 126.009 no
C2 C12 C13 123.0(6) yes
C2 C12 I16 117.4(5) yes
C13 C12 I16 119.6(5) yes
C12 C13 C14 125.1(7) yes
C12 C13 H131 117.536 no
C14 C13 H131 117.400 no
C13 C14 N15 177.1(9) yes

loop_
_geom_bond_atom_site_label_1
_geom_bond_atom_site_label_2
_geom_bond_distance
_geom_bond_publ_flag
Fe1 C2 2.037(6) yes
Fe1 C3 2.030(8) yes
Fe1 C4 2.031(8) yes
Fe1 C5 2.049(8) yes
Fe1 C6 2.053(7) yes
Fe1 C7 2.047(7) yes
Fe1 C8 2.031(8) yes
Fe1 C9 2.033(7) yes
Fe1 C10 2.044(8) yes
Fe1 C11 2.050(8) yes
C2 C3 1.428(11) yes
C2 C6 1.449(10) yes
C2 C12 1.454(9) yes
C3 C4 1.435(12) yes
C3 H31 0.978 no
C4 C5 1.406(16) yes
C4 H41 0.970 no
C5 C6 1.419(12) yes
C5 H51 0.980 no
C6 H61 0.977 no
C7 C8 1.417(13) yes
C7 C11 1.385(15) yes
C7 H71 0.982 no
C8 C9 1.402(14) yes
C8 H81 0.972 no
C9 C10 1.374(15) yes
C9 H91 0.979 no
C10 C11 1.394(12) yes
C10 H101 0.978 no
C11 H111 0.978 no
C12 C13 1.333(9) yes
C12 I16 2.097(6) yes
C13 C14 1.444(10) yes
C13 H131 0.972 no
C14 N15 1.127(10) yes
